data_2235853
loop_
_publ_author_name
'Fun, Hoong-Kun'
'Ooi, Chin Wei'
'Nayak, Prakash S.'
'Narayana, B.'
'Sarojini, B. K.'

_publ_section_title
;
 2-(4-Bromophenyl)-<i>N</i>-(5-methylpyridin-2-yl)acetamide
;
_journal_coeditor_code HB6903
_journal_issue 8
_journal_name_full 'Acta Crystallographica Section E'
_journal_page_first o2526
_journal_paper_doi 10.1107/S1600536812032631
_journal_volume 68
_journal_year 2012
_chemical_formula_iupac 'C14 H13 Br N2 O'
_chemical_formula_moiety 'C14 H13 Br N2 O'
_chemical_formula_sum 'C14 H13 Br N2 O'
_chemical_formula_weight 305.17
_chemical_name_systematic
;
2-(4-Bromophenyl)-<i>N</i>-(5-methylpyridin-2-yl)acetamide
;
_space_group_IT_number 14
_symmetry_cell_setting monoclinic
_symmetry_space_group_name_Hall '-P 2ybc'
_symmetry_space_group_name_H-M 'P 1 21/c 1'
_atom_sites_solution_hydrogens geom
_atom_sites_solution_primary direct
_atom_sites_solution_secondary difmap
_audit_creation_method SHELXL97
_cell_angle_alpha 90.00
_cell_angle_beta 109.040(2)
_cell_angle_gamma 90.00
_cell_formula_units_Z 8
_cell_length_a 14.0086(16)
_cell_length_b 9.4215(11)
_cell_length_c 20.610(2)
_cell_measurement_reflns_used 7856
_cell_measurement_temperature 100.0(10)
_cell_measurement_theta_max 29.87
_cell_measurement_theta_min 2.40
_cell_volume 2571.3(5)
_computing_cell_refinement 'SAINT (Bruker, 2009)'
_computing_data_collection 'APEX2 (Bruker, 2009)'
_computing_data_reduction 'SAINT (Bruker, 2009)'
_computing_molecular_graphics 'SHELXTL (Sheldrick, 2008)'
_computing_publication_material
;
SHELXTL (Sheldrick, 2008) and PLATON (Spek, 2009)
;
_computing_structure_refinement 'SHELXTL (Sheldrick, 2008)'
_computing_structure_solution 'SHELXTL (Sheldrick, 2008)'
_diffrn_ambient_temperature 100.0(10)
_diffrn_measured_fraction_theta_full 0.993
_diffrn_measured_fraction_theta_max 0.993
_diffrn_measurement_device_type 'Bruker APEX DUO CCD'
_diffrn_measurement_method '\f and \w'
_diffrn_radiation_monochromator graphite
_diffrn_radiation_source 'fine-focus sealed tube'
_diffrn_radiation_type MoK\a
_diffrn_radiation_wavelength 0.71073
_diffrn_reflns_av_R_equivalents 0.0487
_diffrn_reflns_av_sigmaI/netI 0.0494
_diffrn_reflns_limit_h_max 19
_diffrn_reflns_limit_h_min -19
_diffrn_reflns_limit_k_max 11
_diffrn_reflns_limit_k_min -13
_diffrn_reflns_limit_l_max 29
_diffrn_reflns_limit_l_min -29
_diffrn_reflns_number 28356
_diffrn_reflns_theta_full 30.12
_diffrn_reflns_theta_max 30.12
_diffrn_reflns_theta_min 2.15
_diffrn_standards_number 0
_exptl_absorpt_coefficient_mu 3.186
_exptl_absorpt_correction_T_max 0.6263
_exptl_absorpt_correction_T_min 0.4035
_exptl_absorpt_correction_type multi-scan
_exptl_absorpt_process_details '(SADABS; Bruker, 2009)'
_exptl_crystal_colour colourless
_exptl_crystal_density_diffrn 1.577
_exptl_crystal_density_method 'not measured'
_exptl_crystal_description block
_exptl_crystal_F_000 1232
_exptl_crystal_size_max 0.35
_exptl_crystal_size_mid 0.31
_exptl_crystal_size_min 0.16
_refine_diff_density_max 0.717
_refine_diff_density_min -0.838
_refine_ls_extinction_method none
_refine_ls_goodness_of_fit_ref 1.026
_refine_ls_hydrogen_treatment constr
_refine_ls_matrix_type full
_refine_ls_number_parameters 327
_refine_ls_number_reflns 7539
_refine_ls_number_restraints 0
_refine_ls_restrained_S_all 1.026
_refine_ls_R_factor_all 0.0548
_refine_ls_R_factor_gt 0.0327
_refine_ls_shift/su_max 0.001
_refine_ls_shift/su_mean 0.000
_refine_ls_structure_factor_coef Fsqd
_refine_ls_weighting_details 'calc w = 1/[\s^2^(Fo^2^)+(0.0229P)^2^+0.7284P] where P=(Fo^2^+2Fc^2^)/3'
_refine_ls_weighting_scheme calc
_refine_ls_wR_factor_gt 0.0626
_refine_ls_wR_factor_ref 0.0675
_reflns_number_gt 5774
_reflns_number_total 7539
_reflns_threshold_expression I>2\s(I)
_cod_data_source_file hb6903.cif
_cod_data_source_block I
_cod_original_sg_symbol_H-M 'P 21/c'
_cod_database_code 2235853
_cod_database_fobs_code 2235853

loop_
_symmetry_equiv_pos_as_xyz
'x, y, z'
'-x, y+1/2, -z+1/2'
'-x, -y, -z'
'x, -y-1/2, z-1/2'

loop_
_atom_site_type_symbol
_atom_site_label
_atom_site_fract_x
_atom_site_fract_y
_atom_site_fract_z
_atom_site_U_iso_or_equiv
_atom_site_adp_type
_atom_site_calc_flag
_atom_site_refinement_flags
_atom_site_occupancy
_atom_site_symmetry_multiplicity
Br Br1A 0.195964(14) 0.81673(2) 0.236716(10) 0.02478(6) Uani d . 1 1
O O1A 0.68992(10) 0.87227(17) 0.26779(7) 0.0239(3) Uani d . 1 1
N N1A 0.88325(11) 0.63139(18) 0.19256(7) 0.0166(3) Uani d . 1 1
N N2A 0.73682(11) 0.74607(18) 0.18857(7) 0.0155(3) Uani d . 1 1
H H1N2 0.7195 0.7183 0.1479 0.019 Uiso d R 1 1
C C1A 0.97524(14) 0.5797(2) 0.22730(9) 0.0178(4) Uani d . 1 1
H H1AA 1.0100 0.5287 0.2021 0.021 Uiso calc R 1 1
C C2A 1.02300(14) 0.5955(2) 0.29725(9) 0.0170(4) Uani d . 1 1
C C3A 0.97107(14) 0.6710(2) 0.33286(9) 0.0182(4) Uani d . 1 1
H H3AA 1.0015 0.6871 0.3807 0.022 Uiso calc R 1 1
C C4A 0.87506(14) 0.7233(2) 0.29916(9) 0.0176(4) Uani d . 1 1
H H4AA 0.8384 0.7735 0.3233 0.021 Uiso calc R 1 1
C C5A 0.83407(13) 0.6999(2) 0.22894(9) 0.0150(4) Uani d . 1 1
C C6A 0.67342(13) 0.8314(2) 0.20897(9) 0.0161(4) Uani d . 1 1
C C7A 0.57883(13) 0.8776(2) 0.15194(9) 0.0182(4) Uani d . 1 1
H H7AA 0.5863 0.9777 0.1399 0.022 Uiso calc R 1 1
H H7AB 0.5710 0.8189 0.1107 0.022 Uiso calc R 1 1
C C8A 0.48535(13) 0.8631(2) 0.17273(9) 0.0154(4) Uani d . 1 1
C C9A 0.44796(15) 0.7304(2) 0.18061(10) 0.0216(4) Uani d . 1 1
H H9AA 0.4820 0.6482 0.1729 0.026 Uiso calc R 1 1
C C10A 0.36231(15) 0.7145(2) 0.19943(10) 0.0221(4) Uani d . 1 1
H H10A 0.3379 0.6227 0.2049 0.026 Uiso calc R 1 1
C C11A 0.31300(14) 0.8351(2) 0.21015(9) 0.0178(4) Uani d . 1 1
C C12A 0.34796(14) 0.9688(2) 0.20254(10) 0.0206(4) Uani d . 1 1
H H12A 0.3133 1.0507 0.2099 0.025 Uiso calc R 1 1
C C13A 0.43454(14) 0.9824(2) 0.18395(9) 0.0184(4) Uani d . 1 1
H H13A 0.4592 1.0743 0.1789 0.022 Uiso calc R 1 1
C C14A 1.12626(15) 0.5339(2) 0.33246(10) 0.0244(4) Uani d . 1 1
H H14A 1.1567 0.5051 0.2979 0.037 Uiso calc R 1 1
H H14B 1.1202 0.4511 0.3596 0.037 Uiso calc R 1 1
H H14C 1.1690 0.6055 0.3628 0.037 Uiso calc R 1 1
Br Br1B 0.362638(14) 0.54031(2) 0.494541(10) 0.02378(6) Uani d . 1 1
O O1B -0.09186(10) 0.80166(16) 0.45686(6) 0.0230(3) Uani d . 1 1
N N1B -0.33380(11) 0.83860(17) 0.53410(7) 0.0154(3) Uani d . 1 1
N N2B -0.16779(11) 0.82936(17) 0.53881(7) 0.0155(3) Uani d . 1 1
H H2N2 -0.1559 0.8362 0.5805 0.019 Uiso d R 1 1
C C1B -0.43308(14) 0.8465(2) 0.49897(9) 0.0170(4) Uani d . 1 1
H H1BA -0.4785 0.8476 0.5246 0.020 Uiso calc R 1 1
C C2B -0.47401(13) 0.8532(2) 0.42804(9) 0.0162(4) Uani d . 1 1
C C3B -0.40554(14) 0.8531(2) 0.39206(9) 0.0167(4) Uani d . 1 1
H H3BA -0.4296 0.8584 0.3434 0.020 Uiso calc R 1 1
C C4B -0.30301(14) 0.8453(2) 0.42630(9) 0.0154(4) Uani d . 1 1
H H4BA -0.2561 0.8453 0.4018 0.019 Uiso calc R 1 1
C C5B -0.27001(13) 0.8375(2) 0.49800(9) 0.0141(4) Uani d . 1 1
C C6B -0.08622(14) 0.8118(2) 0.51717(9) 0.0162(4) Uani d . 1 1
C C7B 0.01452(13) 0.8088(2) 0.57477(9) 0.0200(4) Uani d . 1 1
H H7BA 0.0340 0.9071 0.5905 0.024 Uiso calc R 1 1
H H7BB 0.0067 0.7548 0.6139 0.024 Uiso calc R 1 1
C C8B 0.09776(13) 0.7428(2) 0.55364(9) 0.0164(4) Uani d . 1 1
C C9B 0.11021(14) 0.5975(2) 0.55405(10) 0.0213(4) Uani d . 1 1
H H9BA 0.0643 0.5381 0.5667 0.026 Uiso calc R 1 1
C C10B 0.18826(15) 0.5365(2) 0.53639(10) 0.0215(4) Uani d . 1 1
H H10B 0.1962 0.4363 0.5370 0.026 Uiso calc R 1 1
C C11B 0.25450(14) 0.6235(2) 0.51780(9) 0.0176(4) Uani d . 1 1
C C12B 0.24397(15) 0.7683(2) 0.51692(11) 0.0250(5) Uani d . 1 1
H H12B 0.2899 0.8274 0.5042 0.030 Uiso calc R 1 1
C C13B 0.16501(15) 0.8274(2) 0.53492(11) 0.0240(4) Uani d . 1 1
H H13B 0.1572 0.9276 0.5343 0.029 Uiso calc R 1 1
C C14B -0.58628(14) 0.8603(2) 0.39206(10) 0.0218(4) Uani d . 1 1
H H14D -0.6208 0.8732 0.4261 0.033 Uiso calc R 1 1
H H14E -0.6092 0.7719 0.3667 0.033 Uiso calc R 1 1
H H14F -0.6019 0.9405 0.3600 0.033 Uiso calc R 1 1

loop_
_atom_site_aniso_label
_atom_site_aniso_U_11
_atom_site_aniso_U_22
_atom_site_aniso_U_33
_atom_site_aniso_U_12
_atom_site_aniso_U_13
_atom_site_aniso_U_23
Br1A 0.01468(9) 0.04023(14) 0.01992(9) -0.00378(9) 0.00632(7) -0.00040(9)
O1A 0.0213(7) 0.0316(9) 0.0176(6) 0.0071(6) 0.0048(5) -0.0048(6)
N1A 0.0160(7) 0.0188(9) 0.0158(7) 0.0023(7) 0.0063(6) 0.0012(6)
N2A 0.0140(7) 0.0203(9) 0.0122(7) 0.0003(7) 0.0041(6) -0.0015(6)
C1A 0.0177(9) 0.0193(11) 0.0185(8) 0.0039(8) 0.0088(7) 0.0017(7)
C2A 0.0158(9) 0.0173(11) 0.0176(8) 0.0003(8) 0.0051(7) 0.0038(7)
C3A 0.0188(9) 0.0204(11) 0.0148(8) -0.0016(8) 0.0045(7) 0.0002(7)
C4A 0.0186(9) 0.0193(11) 0.0157(8) 0.0018(8) 0.0066(7) -0.0007(7)
C5A 0.0148(8) 0.0153(10) 0.0156(8) -0.0013(7) 0.0058(7) 0.0002(7)
C6A 0.0148(8) 0.0159(10) 0.0187(8) -0.0004(7) 0.0068(7) 0.0010(7)
C7A 0.0167(9) 0.0212(11) 0.0169(8) 0.0042(8) 0.0058(7) 0.0034(7)
C8A 0.0124(8) 0.0188(11) 0.0142(8) 0.0019(7) 0.0031(7) 0.0010(7)
C9A 0.0216(10) 0.0177(11) 0.0265(10) 0.0044(8) 0.0092(8) 0.0011(8)
C10A 0.0231(10) 0.0175(11) 0.0254(10) -0.0022(8) 0.0076(8) 0.0026(8)
C11A 0.0137(8) 0.0243(12) 0.0147(8) -0.0021(8) 0.0034(7) 0.0000(8)
C12A 0.0198(9) 0.0196(11) 0.0233(9) 0.0042(8) 0.0082(8) -0.0025(8)
C13A 0.0186(9) 0.0140(11) 0.0218(9) -0.0012(8) 0.0056(7) -0.0003(7)
C14A 0.0207(10) 0.0280(13) 0.0227(9) 0.0080(9) 0.0048(8) 0.0043(9)
Br1B 0.01786(10) 0.03056(13) 0.02292(10) 0.00614(9) 0.00664(7) -0.00641(8)
O1B 0.0181(7) 0.0362(10) 0.0154(6) 0.0040(6) 0.0063(5) -0.0024(6)
N1B 0.0140(7) 0.0177(9) 0.0145(7) 0.0014(6) 0.0047(6) 0.0001(6)
N2B 0.0137(7) 0.0205(9) 0.0119(6) 0.0017(6) 0.0037(6) 0.0000(6)
C1B 0.0158(9) 0.0181(11) 0.0179(8) 0.0014(7) 0.0068(7) 0.0016(7)
C2B 0.0149(9) 0.0141(10) 0.0177(8) 0.0015(7) 0.0027(7) 0.0006(7)
C3B 0.0205(9) 0.0148(10) 0.0127(8) -0.0002(8) 0.0025(7) 0.0014(7)
C4B 0.0181(9) 0.0142(10) 0.0144(8) 0.0005(7) 0.0058(7) 0.0004(7)
C5B 0.0131(8) 0.0125(10) 0.0160(8) 0.0012(7) 0.0036(7) 0.0003(7)
C6B 0.0152(9) 0.0164(10) 0.0171(8) 0.0015(7) 0.0054(7) 0.0005(7)
C7B 0.0140(9) 0.0288(12) 0.0167(8) 0.0013(8) 0.0045(7) -0.0028(8)
C8B 0.0124(8) 0.0219(11) 0.0138(8) 0.0009(8) 0.0028(7) -0.0002(7)
C9B 0.0194(9) 0.0214(12) 0.0241(9) -0.0053(8) 0.0084(8) 0.0005(8)
C10B 0.0230(10) 0.0146(11) 0.0260(10) 0.0002(8) 0.0065(8) -0.0007(8)
C11B 0.0148(9) 0.0210(11) 0.0165(8) 0.0044(8) 0.0043(7) -0.0026(7)
C12B 0.0224(10) 0.0219(12) 0.0366(11) -0.0009(9) 0.0176(9) 0.0026(9)
C13B 0.0241(10) 0.0153(11) 0.0368(11) 0.0021(8) 0.0156(9) 0.0016(9)
C14B 0.0165(9) 0.0280(12) 0.0182(9) 0.0020(8) 0.0021(7) 0.0004(8)

loop_
_atom_type_symbol
_atom_type_description
_atom_type_scat_dispersion_real
_atom_type_scat_dispersion_imag
_atom_type_scat_source
C C 0.0033 0.0016 'International Tables Vol C Tables 4.2.6.8 and 6.1.1.4'
H H 0.0000 0.0000 'International Tables Vol C Tables 4.2.6.8 and 6.1.1.4'
N N 0.0061 0.0033 'International Tables Vol C Tables 4.2.6.8 and 6.1.1.4'
O O 0.0106 0.0060 'International Tables Vol C Tables 4.2.6.8 and 6.1.1.4'
Br Br -0.2901 2.4595 'International Tables Vol C Tables 4.2.6.8 and 6.1.1.4'

loop_
_geom_angle_atom_site_label_1
_geom_angle_atom_site_label_2
_geom_angle_atom_site_label_3
_geom_angle
C5A N1A C1A 117.09(15)
C6A N2A C5A 126.89(15)
C6A N2A H1N2 119.3
C5A N2A H1N2 113.7
N1A C1A C2A 124.66(17)
N1A C1A H1AA 117.7
C2A C1A H1AA 117.7
C1A C2A C3A 116.59(17)
C1A C2A C14A 121.43(17)
C3A C2A C14A 121.98(17)
C2A C3A C4A 120.49(17)
C2A C3A H3AA 119.8
C4A C3A H3AA 119.8
C3A C4A C5A 117.97(17)
C3A C4A H4AA 121.0
C5A C4A H4AA 121.0
N1A C5A C4A 123.14(17)
N1A C5A N2A 113.09(15)
C4A C5A N2A 123.77(16)
O1A C6A N2A 124.16(17)
O1A C6A C7A 120.87(17)
N2A C6A C7A 114.96(15)
C8A C7A C6A 111.88(14)
C8A C7A H7AA 109.2
C6A C7A H7AA 109.2
C8A C7A H7AB 109.2
C6A C7A H7AB 109.2
H7AA C7A H7AB 107.9
C9A C8A C13A 118.47(17)
C9A C8A C7A 120.71(17)
C13A C8A C7A 120.82(18)
C10A C9A C8A 121.74(19)
C10A C9A H9AA 119.1
C8A C9A H9AA 119.1
C9A C10A C11A 118.64(19)
C9A C10A H10A 120.7
C11A C10A H10A 120.7
C12A C11A C10A 121.15(17)
C12A C11A Br1A 119.22(14)
C10A C11A Br1A 119.63(15)
C11A C12A C13A 119.29(18)
C11A C12A H12A 120.4
C13A C12A H12A 120.4
C8A C13A C12A 120.71(19)
C8A C13A H13A 119.6
C12A C13A H13A 119.6
C2A C14A H14A 109.5
C2A C14A H14B 109.5
H14A C14A H14B 109.5
C2A C14A H14C 109.5
H14A C14A H14C 109.5
H14B C14A H14C 109.5
C5B N1B C1B 117.56(15)
C6B N2B C5B 127.49(15)
C6B N2B H2N2 116.4
C5B N2B H2N2 116.1
N1B C1B C2B 124.73(16)
N1B C1B H1BA 117.6
C2B C1B H1BA 117.6
C1B C2B C3B 116.25(16)
C1B C2B C14B 121.83(16)
C3B C2B C14B 121.92(16)
C4B C3B C2B 120.74(16)
C4B C3B H3BA 119.6
C2B C3B H3BA 119.6
C3B C4B C5B 118.22(16)
C3B C4B H4BA 120.9
C5B C4B H4BA 120.9
N1B C5B C4B 122.49(16)
N1B C5B N2B 113.76(15)
C4B C5B N2B 123.75(16)
O1B C6B N2B 123.91(17)
O1B C6B C7B 121.87(16)
N2B C6B C7B 114.21(15)
C8B C7B C6B 113.03(15)
C8B C7B H7BA 109.0
C6B C7B H7BA 109.0
C8B C7B H7BB 109.0
C6B C7B H7BB 109.0
H7BA C7B H7BB 107.8
C9B C8B C13B 118.53(18)
C9B C8B C7B 121.10(17)
C13B C8B C7B 120.35(19)
C8B C9B C10B 121.28(18)
C8B C9B H9BA 119.4
C10B C9B H9BA 119.4
C11B C10B C9B 119.05(19)
C11B C10B H10B 120.5
C9B C10B H10B 120.5
C12B C11B C10B 120.95(18)
C12B C11B Br1B 119.86(15)
C10B C11B Br1B 119.18(15)
C11B C12B C13B 119.04(19)
C11B C12B H12B 120.5
C13B C12B H12B 120.5
C8B C13B C12B 121.1(2)
C8B C13B H13B 119.4
C12B C13B H13B 119.4
C2B C14B H14D 109.5
C2B C14B H14E 109.5
H14D C14B H14E 109.5
C2B C14B H14F 109.5
H14D C14B H14F 109.5
H14E C14B H14F 109.5

loop_
_geom_bond_atom_site_label_1
_geom_bond_atom_site_label_2
_geom_bond_distance
Br1A C11A 1.8982(18)
O1A C6A 1.220(2)
N1A C5A 1.338(2)
N1A C1A 1.345(2)
N2A C6A 1.362(2)
N2A C5A 1.413(2)
N2A H1N2 0.8358
C1A C2A 1.385(2)
C1A H1AA 0.9500
C2A C3A 1.386(3)
C2A C14A 1.507(3)
C3A C4A 1.387(3)
C3A H3AA 0.9500
C4A C5A 1.389(2)
C4A H4AA 0.9500
C6A C7A 1.520(3)
C7A C8A 1.511(2)
C7A H7AA 0.9900
C7A H7AB 0.9900
C8A C9A 1.385(3)
C8A C13A 1.390(3)
C9A C10A 1.384(3)
C9A H9AA 0.9500
C10A C11A 1.384(3)
C10A H10A 0.9500
C11A C12A 1.379(3)
C12A C13A 1.392(3)
C12A H12A 0.9500
C13A H13A 0.9500
C14A H14A 0.9800
C14A H14B 0.9800
C14A H14C 0.9800
Br1B C11B 1.9007(18)
O1B C6B 1.223(2)
N1B C5B 1.336(2)
N1B C1B 1.344(2)
N2B C6B 1.365(2)
N2B C5B 1.406(2)
N2B H2N2 0.8222
C1B C2B 1.387(2)
C1B H1BA 0.9500
C2B C3B 1.391(2)
C2B C14B 1.506(3)
C3B C4B 1.380(3)
C3B H3BA 0.9500
C4B C5B 1.399(2)
C4B H4BA 0.9500
C6B C7B 1.519(3)
C7B C8B 1.506(2)
C7B H7BA 0.9900
C7B H7BB 0.9900
C8B C9B 1.380(3)
C8B C13B 1.382(3)
C9B C10B 1.385(3)
C9B H9BA 0.9500
C10B C11B 1.383(3)
C10B H10B 0.9500
C11B C12B 1.372(3)
C12B C13B 1.392(3)
C12B H12B 0.9500
C13B H13B 0.9500
C14B H14D 0.9800
C14B H14E 0.9800
C14B H14F 0.9800

loop_
_geom_hbond_atom_site_label_D
_geom_hbond_atom_site_label_H
_geom_hbond_atom_site_label_A
_geom_hbond_site_symmetry_A
_geom_hbond_distance_DH
_geom_hbond_distance_HA
_geom_hbond_distance_DA
_geom_hbond_angle_DHA
_geom_hbond_publ_flag
N2A H1N2 N1B 4_675 0.84 2.28 3.114(2) 175.0 yes
N2B H2N2 N1A 4_476 0.82 2.21 3.035(2) 175.7 yes
C3A H3AA O1B 1_655 0.95 2.58 3.208(2) 124 yes
C4A H4AA O1A . 0.95 2.22 2.832(3) 121 yes
C10A H10A O1A 2_645 0.95 2.49 3.422(3) 169 yes
C4B H4BA O1B . 0.95 2.25 2.846(3) 120 yes

loop_
_geom_torsion_atom_site_label_1
_geom_torsion_atom_site_label_2
_geom_torsion_atom_site_label_3
_geom_torsion_atom_site_label_4
_geom_torsion
C5A N1A C1A C2A -1.6(3)
N1A C1A C2A C3A -0.3(3)
N1A C1A C2A C14A 179.84(19)
C1A C2A C3A C4A 1.8(3)
C14A C2A C3A C4A -178.39(19)
C2A C3A C4A C5A -1.2(3)
C1A N1A C5A C4A 2.3(3)
C1A N1A C5A N2A -177.92(16)
C3A C4A C5A N1A -0.9(3)
C3A C4A C5A N2A 179.32(18)
C6A N2A C5A N1A -172.21(18)
C6A N2A C5A C4A 7.6(3)
C5A N2A C6A O1A -5.5(3)
C5A N2A C6A C7A 172.96(17)
O1A C6A C7A C8A -47.0(3)
N2A C6A C7A C8A 134.48(18)
C6A C7A C8A C9A -70.1(2)
C6A C7A C8A C13A 110.3(2)
C13A C8A C9A C10A -0.2(3)
C7A C8A C9A C10A -179.82(18)
C8A C9A C10A C11A 0.4(3)
C9A C10A C11A C12A -0.1(3)
C9A C10A C11A Br1A -179.49(14)
C10A C11A C12A C13A -0.2(3)
Br1A C11A C12A C13A 179.15(14)
C9A C8A C13A C12A -0.1(3)
C7A C8A C13A C12A 179.47(17)
C11A C12A C13A C8A 0.3(3)
C5B N1B C1B C2B 0.2(3)
N1B C1B C2B C3B -0.7(3)
N1B C1B C2B C14B 179.30(19)
C1B C2B C3B C4B 0.6(3)
C14B C2B C3B C4B -179.46(19)
C2B C3B C4B C5B 0.1(3)
C1B N1B C5B C4B 0.5(3)
C1B N1B C5B N2B 179.86(17)
C3B C4B C5B N1B -0.6(3)
C3B C4B C5B N2B -179.92(18)
C6B N2B C5B N1B 172.75(18)
C6B N2B C5B C4B -7.9(3)
C5B N2B C6B O1B 0.6(3)
C5B N2B C6B C7B 179.44(18)
O1B C6B C7B C8B -20.2(3)
N2B C6B C7B C8B 160.96(17)
C6B C7B C8B C9B -83.0(2)
C6B C7B C8B C13B 98.5(2)
C13B C8B C9B C10B 0.2(3)
C7B C8B C9B C10B -178.28(17)
C8B C9B C10B C11B -0.2(3)
C9B C10B C11B C12B 0.2(3)
C9B C10B C11B Br1B 179.29(14)
C10B C11B C12B C13B -0.2(3)
Br1B C11B C12B C13B -179.23(16)
C9B C8B C13B C12B -0.1(3)
C7B C8B C13B C12B 178.35(18)
C11B C12B C13B C8B 0.1(3)

loop_
_cod_related_entry_id
_cod_related_entry_database
_cod_related_entry_code
1 ChemSpider 16921427
